data_7032158
loop_
_publ_author_name
'Holthausen, Michael H.'
'Mallov, Ian'
'Stephan, Douglas W.'

_publ_section_title
;
 Phosphinimine-substituted boranes and borenium ions.
;
_journal_issue 40
_journal_name_full 'Dalton transactions (Cambridge, England : 2003)'
_journal_page_first 15201
_journal_page_last 15211
_journal_paper_doi 10.1039/c4dt02406k
_journal_volume 43
_journal_year 2014
_chemical_formula_moiety 'C19 H18 B F10 N P, C F3 O3 S'
_chemical_formula_sum 'C20 H18 B F13 N O3 P S'
_chemical_formula_weight 641.19
_chemical_name_systematic
;
 ?
;
_space_group_IT_number 2
_symmetry_cell_setting triclinic
_symmetry_space_group_name_Hall '-P 1'
_symmetry_space_group_name_H-M 'P -1'
_atom_sites_solution_hydrogens geom
_atom_sites_solution_primary direct
_atom_sites_solution_secondary difmap
_audit_creation_method SHELXL-97
_cell_angle_alpha 70.229(3)
_cell_angle_beta 79.114(2)
_cell_angle_gamma 73.445(2)
_cell_formula_units_Z 2
_cell_length_a 9.6201(5)
_cell_length_b 10.6974(6)
_cell_length_c 13.7275(8)
_cell_measurement_reflns_used 9897
_cell_measurement_temperature 150(2)
_cell_measurement_theta_max 54.970
_cell_measurement_theta_min 5.185
_cell_volume 1267.60(12)
_computing_cell_refinement
'Bruker SMART. Area-Detector Software Package. (Siemens Industrial Automation, 1993, Inc.: Madison, WI)'
_computing_data_collection
'Bruker SMART. Area-Detector Software Package. (Siemens Industrial Automation, 1993, Inc.: Madison, WI)'
_computing_data_reduction
'Bruker SAINT. Area-Detector Integration Software. (Siemens Industrial Automation, 1995, Inc.: Madison, WI)'
_computing_molecular_graphics 'Ortep for Windows (L. J. Farrugia, J. Appl. Cryst. 1997, 30, 565)'
_computing_publication_material 'WinGX v1.70.01 (L. J. Farrugia, J. Appl. Cryst. 1999, 32, 837)'
_computing_structure_refinement
'SHELX-97. Programs for Crystal Structure Analysis. (G. M. Sheldrick, 1997, Release 97-2, University of Gttingen, Germany)'
_computing_structure_solution
'SHELX-97. Programs for Crystal Structure Analysis. (G. M. Sheldrick, 1997, Release 97-2, University of Gttingen, Germany)'
_diffrn_ambient_temperature 150(2)
_diffrn_measured_fraction_theta_full 0.991
_diffrn_measured_fraction_theta_max 0.991
_diffrn_measurement_device_type 'Bruker Apex II CCD detector'
_diffrn_measurement_method 'phi and omega scans'
_diffrn_radiation_monochromator graphite
_diffrn_radiation_source 'fine-focus sealed tube'
_diffrn_radiation_type MoK\a
_diffrn_radiation_wavelength 0.71073
_diffrn_reflns_av_R_equivalents 0.0251
_diffrn_reflns_av_unetI/netI 0.0304
_diffrn_reflns_limit_h_max 11
_diffrn_reflns_limit_h_min -12
_diffrn_reflns_limit_k_max 12
_diffrn_reflns_limit_k_min -13
_diffrn_reflns_limit_l_max 15
_diffrn_reflns_limit_l_min -17
_diffrn_reflns_number 21505
_diffrn_reflns_theta_full 27.53
_diffrn_reflns_theta_max 27.53
_diffrn_reflns_theta_min 1.58
_exptl_absorpt_coefficient_mu 0.312
_exptl_absorpt_correction_T_max 0.7456
_exptl_absorpt_correction_T_min 0.7031
_exptl_absorpt_correction_type multi-scan
_exptl_absorpt_process_details
'SADABS. Area-Detector Integration Software. (Siemens Industrial Automation, 1995, Inc.: Madison, WI)'
_exptl_crystal_colour colourless
_exptl_crystal_density_diffrn 1.680
_exptl_crystal_density_method 'not measured'
_exptl_crystal_description block
_exptl_crystal_F_000 644
_exptl_crystal_size_max 0.20
_exptl_crystal_size_mid 0.10
_exptl_crystal_size_min 0.10
_refine_diff_density_max 0.599
_refine_diff_density_min -0.505
_refine_diff_density_rms 0.059
_refine_ls_extinction_method none
_refine_ls_goodness_of_fit_ref 1.024
_refine_ls_hydrogen_treatment constr
_refine_ls_matrix_type full
_refine_ls_number_parameters 361
_refine_ls_number_reflns 5787
_refine_ls_number_restraints 0
_refine_ls_restrained_S_all 1.024
_refine_ls_R_factor_all 0.0543
_refine_ls_R_factor_gt 0.0387
_refine_ls_shift/su_max 0.001
_refine_ls_shift/su_mean 0.000
_refine_ls_structure_factor_coef Fsqd
_refine_ls_weighting_details 'calc w=1/[\s^2^(Fo^2^)+(0.0458P)^2^+0.8934P] where P=(Fo^2^+2Fc^2^)/3'
_refine_ls_weighting_scheme calc
_refine_ls_wR_factor_gt 0.0927
_refine_ls_wR_factor_ref 0.1005
_reflns_number_gt 4571
_reflns_number_total 5787
_reflns_threshold_expression >2sigma(I)
_cod_data_source_file c4dt02406k1.cif
_cod_data_source_block 9c
_cod_depositor_comments 'Adding full bibliography for 7032148--7032159.cif.'
_cod_database_code 7032158

loop_
_symmetry_equiv_pos_as_xyz
'x, y, z'
'-x, -y, -z'

loop_
_atom_site_label
_atom_site_type_symbol
_atom_site_fract_x
_atom_site_fract_y
_atom_site_fract_z
_atom_site_U_iso_or_equiv
_atom_site_adp_type
_atom_site_occupancy
_atom_site_symmetry_multiplicity
_atom_site_calc_flag
_atom_site_refinement_flags
C1 C 0.3414(2) 0.7089(2) 0.10786(15) 0.0204(4) Uani 1 1 d .
C2 C 0.2639(2) 0.8061(2) 0.02875(16) 0.0247(4) Uani 1 1 d .
C3 C 0.2180(2) 0.7741(3) -0.04742(17) 0.0325(5) Uani 1 1 d .
C4 C 0.2454(2) 0.6393(3) -0.04317(18) 0.0349(6) Uani 1 1 d .
C5 C 0.3203(2) 0.5387(2) 0.03426(19) 0.0318(5) Uani 1 1 d .
C6 C 0.3702(2) 0.5747(2) 0.10673(16) 0.0239(4) Uani 1 1 d .
C7 C 0.5651(2) 0.71551(19) 0.19433(14) 0.0169(4) Uani 1 1 d .
C8 C 0.6512(2) 0.7653(2) 0.10388(14) 0.0195(4) Uani 1 1 d .
C9 C 0.8014(2) 0.7233(2) 0.09423(15) 0.0219(4) Uani 1 1 d .
C10 C 0.8703(2) 0.6261(2) 0.17692(16) 0.0213(4) Uani 1 1 d .
C11 C 0.7899(2) 0.57258(19) 0.26817(15) 0.0192(4) Uani 1 1 d .
C12 C 0.6401(2) 0.61869(19) 0.27508(14) 0.0182(4) Uani 1 1 d .
C13 C 0.1303(2) 0.7940(2) 0.26706(16) 0.0231(4) Uani 1 1 d .
H13A H 0.0682 0.8342 0.3195 0.035 Uiso 1 1 calc R
H13B H 0.1258 0.6984 0.2844 0.035 Uiso 1 1 calc R
H13C H 0.0959 0.8454 0.1985 0.035 Uiso 1 1 calc R
C14 C 0.4693(2) 0.9219(2) 0.33297(15) 0.0213(4) Uani 1 1 d .
H14A H 0.4732 0.9554 0.3911 0.026 Uiso 1 1 calc R
H14B H 0.5496 0.8388 0.3374 0.026 Uiso 1 1 calc R
C15 C 0.5018(3) 1.0302(2) 0.23181(19) 0.0354(5) Uani 1 1 d .
H15A H 0.5971 1.0468 0.2310 0.053 Uiso 1 1 calc R
H15B H 0.4263 1.1153 0.2267 0.053 Uiso 1 1 calc R
H15C H 0.5028 0.9981 0.1727 0.053 Uiso 1 1 calc R
C16 C 0.1479(2) 1.0134(2) 0.35380(15) 0.0213(4) Uani 1 1 d .
H16A H 0.0589 0.9778 0.3774 0.026 Uiso 1 1 calc R
H16B H 0.1574 1.0558 0.4053 0.026 Uiso 1 1 calc R
C17 C 0.1255(3) 1.1256(2) 0.24933(18) 0.0345(5) Uani 1 1 d .
H17A H 0.0387 1.1976 0.2577 0.052 Uiso 1 1 calc R
H17B H 0.1124 1.0863 0.1977 0.052 Uiso 1 1 calc R
H17C H 0.2110 1.1647 0.2258 0.052 Uiso 1 1 calc R
C18 C 0.2936(2) 0.7454(2) 0.48081(15) 0.0220(4) Uani 1 1 d .
H18A H 0.2059 0.7100 0.4899 0.026 Uiso 1 1 calc R
H18B H 0.3799 0.6678 0.4825 0.026 Uiso 1 1 calc R
C19 C 0.2886(3) 0.7980(2) 0.57239(16) 0.0320(5) Uani 1 1 d .
H19A H 0.2845 0.7236 0.6377 0.048 Uiso 1 1 calc R
H19B H 0.2019 0.8731 0.5728 0.048 Uiso 1 1 calc R
H19C H 0.3763 0.8310 0.5653 0.048 Uiso 1 1 calc R
C20 C -0.2266(3) 0.6171(2) 0.58035(19) 0.0342(5) Uani 1 1 d .
N1 N 0.28552(16) 0.80038(16) 0.26505(12) 0.0173(3) Uani 1 1 d .
B1 B 0.3933(2) 0.7479(2) 0.19505(16) 0.0173(4) Uani 1 1 d .
F1 F 0.23183(14) 0.93899(13) 0.02409(10) 0.0345(3) Uani 1 1 d .
F2 F 0.14563(16) 0.87255(17) -0.12349(11) 0.0481(4) Uani 1 1 d .
F3 F 0.19799(17) 0.60604(19) -0.11480(12) 0.0562(5) Uani 1 1 d .
F4 F 0.34486(16) 0.40658(15) 0.03958(13) 0.0473(4) Uani 1 1 d .
F5 F 0.44857(14) 0.47478(13) 0.17919(10) 0.0318(3) Uani 1 1 d .
F6 F 0.58644(13) 0.85709(12) 0.02082(9) 0.0272(3) Uani 1 1 d .
F7 F 0.88089(13) 0.77231(14) 0.00503(9) 0.0345(3) Uani 1 1 d .
F8 F 1.01569(12) 0.58294(13) 0.16759(10) 0.0303(3) Uani 1 1 d .
F9 F 0.85699(12) 0.47734(12) 0.34721(9) 0.0276(3) Uani 1 1 d .
F10 F 0.56482(12) 0.56306(12) 0.36538(9) 0.0263(3) Uani 1 1 d .
F11 F -0.22106(18) 0.62106(18) 0.67575(11) 0.0536(4) Uani 1 1 d .
F12 F -0.35501(17) 0.59442(18) 0.57885(14) 0.0587(5) Uani 1 1 d .
F13 F -0.12413(18) 0.50998(15) 0.56614(14) 0.0564(4) Uani 1 1 d .
P1 P 0.30167(5) 0.87116(5) 0.35525(4) 0.01555(11) Uani 1 1 d .
S1 S -0.20355(5) 0.77682(5) 0.48258(4) 0.01982(12) Uani 1 1 d .
O1 O -0.20700(16) 0.75434(16) 0.38546(11) 0.0304(4) Uani 1 1 d .
O2 O -0.06404(15) 0.78859(15) 0.49838(11) 0.0261(3) Uani 1 1 d .
O3 O -0.32696(16) 0.87528(16) 0.51207(12) 0.0317(4) Uani 1 1 d .

loop_
_atom_site_aniso_label
_atom_site_aniso_U_11
_atom_site_aniso_U_22
_atom_site_aniso_U_33
_atom_site_aniso_U_23
_atom_site_aniso_U_13
_atom_site_aniso_U_12
C1 0.0162(9) 0.0290(11) 0.0206(10) -0.0140(8) 0.0028(7) -0.0080(8)
C2 0.0210(10) 0.0338(12) 0.0249(10) -0.0125(9) -0.0014(8) -0.0114(9)
C3 0.0239(11) 0.0563(15) 0.0233(11) -0.0135(11) -0.0022(9) -0.0172(11)
C4 0.0266(12) 0.0658(17) 0.0312(12) -0.0330(12) 0.0061(9) -0.0234(12)
C5 0.0240(11) 0.0438(14) 0.0424(13) -0.0325(11) 0.0122(10) -0.0169(10)
C6 0.0160(10) 0.0332(12) 0.0264(11) -0.0168(9) 0.0057(8) -0.0078(9)
C7 0.0151(9) 0.0192(9) 0.0188(9) -0.0103(7) -0.0006(7) -0.0031(7)
C8 0.0205(10) 0.0218(10) 0.0167(9) -0.0058(8) -0.0036(7) -0.0046(8)
C9 0.0202(10) 0.0272(11) 0.0186(9) -0.0073(8) 0.0037(8) -0.0095(8)
C10 0.0135(9) 0.0258(10) 0.0276(10) -0.0123(8) -0.0003(8) -0.0055(8)
C11 0.0197(10) 0.0182(9) 0.0207(10) -0.0065(8) -0.0059(8) -0.0029(8)
C12 0.0175(9) 0.0215(10) 0.0172(9) -0.0074(8) 0.0017(7) -0.0077(8)
C13 0.0144(9) 0.0339(11) 0.0279(11) -0.0172(9) 0.0003(8) -0.0084(8)
C14 0.0184(10) 0.0270(11) 0.0240(10) -0.0134(8) -0.0028(8) -0.0068(8)
C15 0.0321(12) 0.0353(13) 0.0375(13) -0.0057(10) 0.0029(10) -0.0169(10)
C16 0.0199(10) 0.0224(10) 0.0235(10) -0.0115(8) -0.0034(8) -0.0015(8)
C17 0.0325(13) 0.0277(12) 0.0372(13) -0.0044(10) -0.0134(10) 0.0019(10)
C18 0.0268(11) 0.0206(10) 0.0172(9) -0.0035(8) -0.0020(8) -0.0064(8)
C19 0.0468(14) 0.0297(12) 0.0185(10) -0.0077(9) -0.0019(9) -0.0082(10)
C20 0.0315(12) 0.0366(13) 0.0364(13) -0.0070(10) -0.0036(10) -0.0160(11)
N1 0.0140(8) 0.0224(8) 0.0191(8) -0.0100(7) -0.0016(6) -0.0053(6)
B1 0.0178(10) 0.0171(10) 0.0182(10) -0.0057(8) -0.0023(8) -0.0051(8)
F1 0.0390(8) 0.0293(7) 0.0367(7) -0.0069(6) -0.0142(6) -0.0073(6)
F2 0.0424(8) 0.0751(11) 0.0308(7) -0.0082(7) -0.0174(6) -0.0209(8)
F3 0.0518(10) 0.0976(13) 0.0508(9) -0.0515(9) -0.0040(7) -0.0317(9)
F4 0.0443(8) 0.0506(9) 0.0691(10) -0.0467(8) 0.0115(7) -0.0217(7)
F5 0.0304(7) 0.0275(7) 0.0377(7) -0.0135(6) 0.0014(6) -0.0060(5)
F6 0.0231(6) 0.0326(7) 0.0195(6) -0.0001(5) -0.0048(5) -0.0045(5)
F7 0.0233(6) 0.0465(8) 0.0234(6) -0.0010(6) 0.0063(5) -0.0098(6)
F8 0.0126(6) 0.0388(7) 0.0348(7) -0.0090(6) -0.0007(5) -0.0028(5)
F9 0.0220(6) 0.0279(6) 0.0261(6) 0.0003(5) -0.0076(5) -0.0028(5)
F10 0.0207(6) 0.0307(7) 0.0205(6) -0.0011(5) 0.0035(5) -0.0073(5)
F11 0.0586(10) 0.0723(11) 0.0278(8) 0.0000(7) -0.0021(7) -0.0322(9)
F12 0.0448(9) 0.0660(11) 0.0738(12) -0.0090(9) -0.0068(8) -0.0408(9)
F13 0.0590(10) 0.0259(8) 0.0725(12) -0.0041(7) -0.0129(9) -0.0011(7)
P1 0.0149(2) 0.0188(2) 0.0148(2) -0.00720(19) -0.00226(17) -0.00383(19)
S1 0.0172(2) 0.0230(3) 0.0227(2) -0.01129(19) -0.00295(18) -0.00428(19)
O1 0.0307(8) 0.0377(9) 0.0285(8) -0.0191(7) -0.0082(6) -0.0028(7)
O2 0.0206(7) 0.0354(8) 0.0284(8) -0.0146(7) 0.0011(6) -0.0123(6)
O3 0.0242(8) 0.0353(9) 0.0410(9) -0.0240(7) -0.0065(7) 0.0017(7)

loop_
_atom_type_symbol
_atom_type_description
_atom_type_scat_dispersion_real
_atom_type_scat_dispersion_imag
_atom_type_scat_source
C C 0.0033 0.0016 'International Tables Vol C Tables 4.2.6.8 and 6.1.1.4'
H H 0.0000 0.0000 'International Tables Vol C Tables 4.2.6.8 and 6.1.1.4'
N N 0.0061 0.0033 'International Tables Vol C Tables 4.2.6.8 and 6.1.1.4'
B B 0.0013 0.0007 'International Tables Vol C Tables 4.2.6.8 and 6.1.1.4'
F F 0.0171 0.0103 'International Tables Vol C Tables 4.2.6.8 and 6.1.1.4'
P P 0.1023 0.0942 'International Tables Vol C Tables 4.2.6.8 and 6.1.1.4'
S S 0.1246 0.1234 'International Tables Vol C Tables 4.2.6.8 and 6.1.1.4'
O O 0.0106 0.0060 'International Tables Vol C Tables 4.2.6.8 and 6.1.1.4'

loop_
_geom_angle_atom_site_label_1
_geom_angle_atom_site_label_2
_geom_angle_atom_site_label_3
_geom_angle
C2 C1 C6 115.56(18)
C2 C1 B1 122.37(17)
C6 C1 B1 122.07(18)
F1 C2 C3 117.58(19)
F1 C2 C1 119.30(17)
C3 C2 C1 123.1(2)
F2 C3 C4 120.29(19)
F2 C3 C2 120.7(2)
C4 C3 C2 119.0(2)
F3 C4 C5 120.0(2)
F3 C4 C3 119.8(2)
C5 C4 C3 120.25(19)
F4 C5 C4 120.3(2)
F4 C5 C6 120.4(2)
C4 C5 C6 119.3(2)
F5 C6 C5 118.21(19)
F5 C6 C1 119.12(17)
C5 C6 C1 122.7(2)
C12 C7 C8 115.42(17)
C12 C7 B1 123.04(17)
C8 C7 B1 120.54(16)
F6 C8 C9 117.98(17)
F6 C8 C7 119.13(17)
C9 C8 C7 122.88(17)
F7 C9 C10 119.54(17)
F7 C9 C8 121.20(18)
C10 C9 C8 119.23(18)
F8 C10 C11 120.15(18)
F8 C10 C9 119.64(18)
C11 C10 C9 120.21(18)
F9 C11 C10 119.94(17)
F9 C11 C12 121.34(17)
C10 C11 C12 118.72(17)
F10 C12 C11 117.09(17)
F10 C12 C7 119.38(16)
C11 C12 C7 123.52(17)
N1 C13 H13A 109.5
N1 C13 H13B 109.5
H13A C13 H13B 109.5
N1 C13 H13C 109.5
H13A C13 H13C 109.5
H13B C13 H13C 109.5
C15 C14 P1 119.09(15)
C15 C14 H14A 107.5
P1 C14 H14A 107.5
C15 C14 H14B 107.5
P1 C14 H14B 107.5
H14A C14 H14B 107.0
C14 C15 H15A 109.5
C14 C15 H15B 109.5
H15A C15 H15B 109.5
C14 C15 H15C 109.5
H15A C15 H15C 109.5
H15B C15 H15C 109.5
C17 C16 P1 116.60(15)
C17 C16 H16A 108.1
P1 C16 H16A 108.1
C17 C16 H16B 108.1
P1 C16 H16B 108.1
H16A C16 H16B 107.3
C16 C17 H17A 109.5
C16 C17 H17B 109.5
H17A C17 H17B 109.5
C16 C17 H17C 109.5
H17A C17 H17C 109.5
H17B C17 H17C 109.5
C19 C18 P1 114.53(14)
C19 C18 H18A 108.6
P1 C18 H18A 108.6
C19 C18 H18B 108.6
P1 C18 H18B 108.6
H18A C18 H18B 107.6
C18 C19 H19A 109.5
C18 C19 H19B 109.5
H19A C19 H19B 109.5
C18 C19 H19C 109.5
H19A C19 H19C 109.5
H19B C19 H19C 109.5
F13 C20 F12 107.7(2)
F13 C20 F11 107.3(2)
F12 C20 F11 107.5(2)
F13 C20 S1 112.39(17)
F12 C20 S1 110.96(17)
F11 C20 S1 110.83(16)
B1 N1 C13 118.96(15)
B1 N1 P1 129.49(13)
C13 N1 P1 111.54(12)
N1 B1 C7 127.73(16)
N1 B1 C1 117.76(17)
C7 B1 C1 114.45(16)
N1 P1 C14 112.65(8)
N1 P1 C16 107.75(8)
C14 P1 C16 111.36(9)
N1 P1 C18 107.82(9)
C14 P1 C18 108.69(9)
C16 P1 C18 108.44(10)
O1 S1 O3 115.51(9)
O1 S1 O2 114.73(9)
O3 S1 O2 114.51(9)
O1 S1 C20 103.91(10)
O3 S1 C20 102.20(11)
O2 S1 C20 103.62(10)

loop_
_geom_bond_atom_site_label_1
_geom_bond_atom_site_label_2
_geom_bond_distance
C1 C2 1.385(3)
C1 C6 1.387(3)
C1 B1 1.593(3)
C2 F1 1.347(2)
C2 C3 1.382(3)
C3 F2 1.341(3)
C3 C4 1.372(4)
C4 F3 1.342(2)
C4 C5 1.371(4)
C5 F4 1.344(3)
C5 C6 1.383(3)
C6 F5 1.344(2)
C7 C12 1.386(3)
C7 C8 1.388(3)
C7 B1 1.587(3)
C8 F6 1.347(2)
C8 C9 1.380(3)
C9 F7 1.342(2)
C9 C10 1.379(3)
C10 F8 1.338(2)
C10 C11 1.377(3)
C11 F9 1.332(2)
C11 C12 1.380(3)
C12 F10 1.350(2)
C13 N1 1.509(2)
C13 H13A 0.9800
C13 H13B 0.9800
C13 H13C 0.9800
C14 C15 1.524(3)
C14 P1 1.7854(19)
C14 H14A 0.9900
C14 H14B 0.9900
C15 H15A 0.9800
C15 H15B 0.9800
C15 H15C 0.9800
C16 C17 1.533(3)
C16 P1 1.7922(19)
C16 H16A 0.9900
C16 H16B 0.9900
C17 H17A 0.9800
C17 H17B 0.9800
C17 H17C 0.9800
C18 C19 1.530(3)
C18 P1 1.797(2)
C18 H18A 0.9900
C18 H18B 0.9900
C19 H19A 0.9800
C19 H19B 0.9800
C19 H19C 0.9800
C20 F13 1.326(3)
C20 F12 1.330(3)
C20 F11 1.336(3)
C20 S1 1.823(2)
N1 B1 1.404(3)
N1 P1 1.7044(15)
S1 O1 1.4403(14)
S1 O3 1.4412(15)
S1 O2 1.4453(14)

loop_
_geom_torsion_atom_site_label_1
_geom_torsion_atom_site_label_2
_geom_torsion_atom_site_label_3
_geom_torsion_atom_site_label_4
_geom_torsion
C6 C1 C2 F1 -179.82(17)
B1 C1 C2 F1 0.6(3)
C6 C1 C2 C3 -0.4(3)
B1 C1 C2 C3 -179.95(19)
F1 C2 C3 F2 0.8(3)
C1 C2 C3 F2 -178.71(19)
F1 C2 C3 C4 -178.18(19)
C1 C2 C3 C4 2.4(3)
F2 C3 C4 F3 -0.8(3)
C2 C3 C4 F3 178.16(19)
F2 C3 C4 C5 179.54(19)
C2 C3 C4 C5 -1.5(3)
F3 C4 C5 F4 -0.9(3)
C3 C4 C5 F4 178.81(19)
F3 C4 C5 C6 179.11(19)
C3 C4 C5 C6 -1.2(3)
F4 C5 C6 F5 2.8(3)
C4 C5 C6 F5 -177.23(18)
F4 C5 C6 C1 -176.67(18)
C4 C5 C6 C1 3.3(3)
C2 C1 C6 F5 178.07(17)
B1 C1 C6 F5 -2.3(3)
C2 C1 C6 C5 -2.5(3)
B1 C1 C6 C5 177.07(18)
C12 C7 C8 F6 178.30(16)
B1 C7 C8 F6 9.4(3)
C12 C7 C8 C9 -0.6(3)
B1 C7 C8 C9 -169.57(18)
F6 C8 C9 F7 0.1(3)
C7 C8 C9 F7 179.07(17)
F6 C8 C9 C10 -177.95(17)
C7 C8 C9 C10 1.0(3)
F7 C9 C10 F8 0.7(3)
C8 C9 C10 F8 178.76(17)
F7 C9 C10 C11 -178.53(17)
C8 C9 C10 C11 -0.4(3)
F8 C10 C11 F9 -0.2(3)
C9 C10 C11 F9 179.02(17)
F8 C10 C11 C12 -179.61(16)
C9 C10 C11 C12 -0.4(3)
F9 C11 C12 F10 0.0(3)
C10 C11 C12 F10 179.45(16)
F9 C11 C12 C7 -178.64(17)
C10 C11 C12 C7 0.8(3)
C8 C7 C12 F10 -178.89(16)
B1 C7 C12 F10 -10.3(3)
C8 C7 C12 C11 -0.3(3)
B1 C7 C12 C11 168.35(17)
C13 N1 B1 C7 -166.36(18)
P1 N1 B1 C7 12.1(3)
C13 N1 B1 C1 10.7(3)
P1 N1 B1 C1 -170.84(14)
C12 C7 B1 N1 62.6(3)
C8 C7 B1 N1 -129.3(2)
C12 C7 B1 C1 -114.5(2)
C8 C7 B1 C1 53.5(2)
C2 C1 B1 N1 66.4(3)
C6 C1 B1 N1 -113.1(2)
C2 C1 B1 C7 -116.1(2)
C6 C1 B1 C7 64.3(2)
B1 N1 P1 C14 17.0(2)
C13 N1 P1 C14 -164.43(13)
B1 N1 P1 C16 140.24(18)
C13 N1 P1 C16 -41.20(15)
B1 N1 P1 C18 -102.91(19)
C13 N1 P1 C18 75.65(15)
C15 C14 P1 N1 61.52(18)
C15 C14 P1 C16 -59.66(18)
C15 C14 P1 C18 -179.06(16)
C17 C16 P1 N1 -57.15(17)
C17 C16 P1 C14 66.85(17)
C17 C16 P1 C18 -173.60(15)
C19 C18 P1 N1 -173.19(15)
C19 C18 P1 C14 64.41(18)
C19 C18 P1 C16 -56.79(18)
F13 C20 S1 O1 58.06(18)
F12 C20 S1 O1 -62.54(19)
F11 C20 S1 O1 178.06(16)
F13 C20 S1 O3 178.55(16)
F12 C20 S1 O3 57.96(19)
F11 C20 S1 O3 -61.45(18)
F13 C20 S1 O2 -62.17(18)
F12 C20 S1 O2 177.23(17)
F11 C20 S1 O2 57.83(18)
